data_4031337
loop_
_publ_author_name
'Stock, Rafaela I.'
'Nandi, Leandro G.'
'Nicoleti, Celso R.'
'Schramm, Adriana D. S.'
'Meller, Sheila L.'
'Heying, Renata S.'
'Coimbra, Daniel F.'
'Andriani, Karla F.'
'Caramori, Giovanni F.'
'Bortoluzzi, Adailton J.'
'Machado, Vanderlei G.'

_publ_section_title
;
 Synthesis and Solvatochromism of Substituted 4-(Nitrostyryl)phenolate
 Dyes.
;
_journal_issue 16
_journal_name_full 'The Journal of organic chemistry'
_journal_page_first 7971
_journal_page_last 7983
_journal_paper_doi 10.1021/acs.joc.5b00983
_journal_volume 80
_journal_year 2015
_chemical_formula_moiety 'C17 H14 Cl2 N2 O6'
_chemical_formula_sum 'C17 H14 Cl2 N2 O6'
_chemical_formula_weight 413.20
_chemical_name_systematic
;
(E)-2,6-dichloro-4-(2,4-dinitrostyryl)phenol
;
_space_group_IT_number 14
_symmetry_cell_setting monoclinic
_symmetry_space_group_name_Hall '-P 2ybc'
_symmetry_space_group_name_H-M 'P 1 21/c 1'
_atom_sites_solution_hydrogens geom
_atom_sites_solution_primary direct
_atom_sites_solution_secondary difmap
_audit_creation_method SHELXL-97
_cell_angle_alpha 90.00
_cell_angle_beta 94.5170(10)
_cell_angle_gamma 90.00
_cell_formula_units_Z 4
_cell_length_a 17.2796(4)
_cell_length_b 7.1834(2)
_cell_length_c 14.5636(3)
_cell_measurement_reflns_used 9910
_cell_measurement_temperature 173(2)
_cell_measurement_theta_max 33.09
_cell_measurement_theta_min 2.37
_cell_volume 1802.11(8)
_computing_cell_refinement 'Bruker SAINT'
_computing_data_collection 'Bruker APEX2'
_computing_data_reduction 'Bruker SAINT'
_computing_molecular_graphics 'PLATON (Spek, 2009)'
_computing_publication_material 'SHELXL-2013 (Sheldrick, 2013)'
_computing_structure_refinement 'SHELXL-2013 (Sheldrick, 2013)'
_computing_structure_solution 'SHELXS-97 (Sheldrick, 2008)'
_diffrn_ambient_temperature 173(2)
_diffrn_measured_fraction_theta_full 1.000
_diffrn_measured_fraction_theta_max 1.000
_diffrn_measurement_device_type 'Bruker APEX-II'
_diffrn_measurement_method '\f and \w scans'
_diffrn_radiation_monochromator graphite
_diffrn_radiation_source 'fine-focus sealed tube'
_diffrn_radiation_type MoK\a
_diffrn_radiation_wavelength 0.71073
_diffrn_reflns_av_R_equivalents 0.0157
_diffrn_reflns_av_sigmaI/netI 0.0142
_diffrn_reflns_limit_h_max 26
_diffrn_reflns_limit_h_min -25
_diffrn_reflns_limit_k_max 11
_diffrn_reflns_limit_k_min -7
_diffrn_reflns_limit_l_max 22
_diffrn_reflns_limit_l_min -22
_diffrn_reflns_number 26613
_diffrn_reflns_theta_full 33.10
_diffrn_reflns_theta_max 33.10
_diffrn_reflns_theta_min 2.36
_exptl_absorpt_coefficient_mu 0.398
_exptl_absorpt_correction_T_max 0.9765
_exptl_absorpt_correction_T_min 0.8899
_exptl_absorpt_correction_type multi-scan
_exptl_absorpt_process_details
;
Bruker APEX2, SAINT and SADABS, version 2011.8-0; Bruker AXS Inc., 
Madison, Wisconsin, USA
;
_exptl_crystal_colour Yellow
_exptl_crystal_density_diffrn 1.523
_exptl_crystal_density_method 'not measured'
_exptl_crystal_description Prism-like
_exptl_crystal_F_000 848
_exptl_crystal_size_max 0.30
_exptl_crystal_size_mid 0.18
_exptl_crystal_size_min 0.06
_refine_diff_density_max 0.442
_refine_diff_density_min -0.387
_refine_diff_density_rms 0.054
_refine_ls_extinction_method none
_refine_ls_goodness_of_fit_ref 1.043
_refine_ls_hydrogen_treatment constr
_refine_ls_matrix_type full
_refine_ls_number_parameters 256
_refine_ls_number_reflns 6823
_refine_ls_number_restraints 0
_refine_ls_restrained_S_all 1.043
_refine_ls_R_factor_all 0.0420
_refine_ls_R_factor_gt 0.0341
_refine_ls_shift/su_max 0.001
_refine_ls_shift/su_mean 0.000
_refine_ls_structure_factor_coef Fsqd
_refine_ls_weighting_details 'calc w=1/[\s^2^(Fo^2^)+(0.0504P)^2^+0.5384P] where P=(Fo^2^+2Fc^2^)/3'
_refine_ls_weighting_scheme calc
_refine_ls_wR_factor_gt 0.0920
_refine_ls_wR_factor_ref 0.0989
_reflns_number_gt 5795
_reflns_number_total 6823
_reflns_threshold_expression >2\s(I)
_cod_data_source_file jo5b00983_si_006.cif
_cod_data_source_block 6a
_cod_depositor_comments
;
The following automatic conversions were performed:

'_symmetry_cell_setting' value 'Monoclinic' changed to 'monoclinic'
according to
/usr/data/users/saulius/crontab/automatic-downloads/rss-feeds/ACS/lib/dictionaries/cif_core.dic
dictionary named 'cif_core.dic' version 2.4.2 from 2011-04-26.

Automatic conversion script
Id: cif_fix_values 3271 2015-04-21 07:52:19Z andrius 

 Adding full bibliography for 4031336--4031338.cif.
;
_cod_original_sg_symbol_H-M 'P 21/c'
_cod_database_code 4031337

loop_
_symmetry_equiv_pos_as_xyz
'x, y, z'
'-x, y+1/2, -z+1/2'
'-x, -y, -z'
'x, -y-1/2, z-1/2'

loop_
_atom_site_label
_atom_site_type_symbol
_atom_site_fract_x
_atom_site_fract_y
_atom_site_fract_z
_atom_site_U_iso_or_equiv
_atom_site_adp_type
_atom_site_occupancy
_atom_site_symmetry_multiplicity
_atom_site_calc_flag
_atom_site_refinement_flags
C1 C 0.38789(5) 0.92740(12) 0.67306(6) 0.01923(15) Uani 1 1 d .
C2 C 0.35336(5) 0.87725(13) 0.58589(6) 0.02105(15) Uani 1 1 d .
C3 C 0.27387(6) 0.88536(13) 0.56275(6) 0.02284(16) Uani 1 1 d .
H3 H 0.2525 0.8506 0.5031 0.027 Uiso 1 1 calc R
C4 C 0.22711(5) 0.94541(13) 0.62913(7) 0.02226(16) Uani 1 1 d .
C5 C 0.25706(5) 0.99106(14) 0.71753(7) 0.02313(17) Uani 1 1 d .
H7 H 0.2236 1.0280 0.7630 0.028 Uiso 1 1 calc R
C6 C 0.33615(5) 0.98186(14) 0.73814(6) 0.02169(16) Uani 1 1 d .
H6 H 0.3566 1.0135 0.7986 0.026 Uiso 1 1 calc R
C7 C 0.47166(5) 0.93376(14) 0.69823(6) 0.02241(16) Uani 1 1 d .
H45 H 0.5055 0.9548 0.6510 0.027 Uiso 1 1 calc R
C8 C 0.50273(5) 0.91137(14) 0.78461(6) 0.02262(16) Uani 1 1 d .
H5 H 0.4679 0.8879 0.8306 0.027 Uiso 1 1 calc R
C9 C 0.58530(5) 0.91977(13) 0.81453(6) 0.02063(15) Uani 1 1 d .
C10 C 0.60884(5) 0.86924(13) 0.90527(6) 0.02234(16) Uani 1 1 d .
H4 H 0.5710 0.8340 0.9460 0.027 Uiso 1 1 calc R
C11 C 0.68651(5) 0.87003(13) 0.93630(6) 0.02219(16) Uani 1 1 d .
C12 C 0.74464(5) 0.92112(13) 0.87950(6) 0.02238(16) Uani 1 1 d .
C13 C 0.71988(5) 0.97270(13) 0.78897(6) 0.02081(15) Uani 1 1 d .
C14 C 0.64253(5) 0.97293(13) 0.75662(6) 0.02103(16) Uani 1 1 d .
H14 H 0.6281 1.0092 0.6949 0.025 Uiso 1 1 calc R
C15 C 0.04316(10) 0.6213(2) 0.37741(13) 0.0560(4) Uani 1 1 d .
H8 H 0.0781 0.6262 0.4337 0.084 Uiso 1 1 calc R
H11 H 0.0017 0.7135 0.3812 0.084 Uiso 1 1 calc R
H12 H 0.0724 0.6488 0.3241 0.084 Uiso 1 1 calc R
C16 C 0.00870(7) 0.43318(19) 0.36720(8) 0.0342(2) Uani 1 1 d .
C17 C 0.06246(7) 0.2710(2) 0.36982(11) 0.0460(3) Uani 1 1 d .
H9 H 0.0994 0.2802 0.4243 0.069 Uiso 1 1 calc R
H10 H 0.0909 0.2706 0.3142 0.069 Uiso 1 1 calc R
H13 H 0.0326 0.1556 0.3728 0.069 Uiso 1 1 calc R
N1 N 0.39973(6) 0.81074(16) 0.51223(7) 0.0358(2) Uani 1 1 d .
N2 N 0.14377(5) 0.96863(14) 0.60426(7) 0.03139(19) Uani 1 1 d .
O1 O 0.36826(7) 0.7665(2) 0.43979(6) 0.0574(3) Uani 1 1 d .
O2' O 0.46445(14) 0.8775(7) 0.50732(19) 0.0612(14) Uani 0.442(5) 1 d P
O2 O 0.46754(10) 0.7397(4) 0.53962(13) 0.0435(7) Uani 0.558(5) 1 d P
O3 O 0.11910(6) 0.93216(16) 0.52543(7) 0.0461(2) Uani 1 1 d .
O4 O 0.10371(5) 1.02702(15) 0.66378(8) 0.0440(2) Uani 1 1 d .
O5 O 0.81855(4) 0.91314(13) 0.91437(6) 0.03400(17) Uani 1 1 d .
H1 H 0.8523 0.9486 0.8854 0.051 Uiso 1 1 d R
O6 O -0.06099(6) 0.40844(17) 0.35635(9) 0.0535(3) Uani 1 1 d .
Cl1 Cl 0.713608(16) 0.80038(4) 1.048200(16) 0.03292(7) Uani 1 1 d .
Cl2 Cl 0.789739(14) 1.03375(4) 0.715193(18) 0.03044(7) Uani 1 1 d .

loop_
_atom_site_aniso_label
_atom_site_aniso_U_11
_atom_site_aniso_U_22
_atom_site_aniso_U_33
_atom_site_aniso_U_23
_atom_site_aniso_U_13
_atom_site_aniso_U_12
C1 0.0205(3) 0.0190(4) 0.0183(3) 0.0008(3) 0.0024(3) 0.0005(3)
C2 0.0245(4) 0.0219(4) 0.0173(3) -0.0008(3) 0.0048(3) -0.0012(3)
C3 0.0264(4) 0.0216(4) 0.0200(3) 0.0008(3) -0.0011(3) -0.0026(3)
C4 0.0199(4) 0.0205(4) 0.0259(4) 0.0014(3) -0.0014(3) -0.0003(3)
C5 0.0211(4) 0.0245(4) 0.0241(4) -0.0018(3) 0.0034(3) 0.0022(3)
C6 0.0215(4) 0.0252(4) 0.0184(3) -0.0018(3) 0.0020(3) 0.0026(3)
C7 0.0191(4) 0.0256(4) 0.0227(4) 0.0010(3) 0.0033(3) 0.0005(3)
C8 0.0187(3) 0.0246(4) 0.0246(4) 0.0048(3) 0.0025(3) -0.0004(3)
C9 0.0191(3) 0.0213(4) 0.0216(4) 0.0025(3) 0.0019(3) 0.0002(3)
C10 0.0225(4) 0.0233(4) 0.0214(4) 0.0023(3) 0.0024(3) 0.0002(3)
C11 0.0246(4) 0.0219(4) 0.0195(3) -0.0012(3) -0.0015(3) 0.0022(3)
C12 0.0200(4) 0.0218(4) 0.0248(4) -0.0042(3) -0.0015(3) 0.0013(3)
C13 0.0192(3) 0.0200(4) 0.0236(4) -0.0019(3) 0.0038(3) -0.0006(3)
C14 0.0200(4) 0.0215(4) 0.0216(4) 0.0021(3) 0.0019(3) -0.0001(3)
C15 0.0570(9) 0.0462(8) 0.0635(10) -0.0130(7) -0.0024(7) 0.0033(7)
C16 0.0284(5) 0.0442(6) 0.0295(5) 0.0006(4) -0.0007(4) 0.0091(4)
C17 0.0286(5) 0.0462(7) 0.0628(9) 0.0073(6) 0.0008(5) 0.0106(5)
N1 0.0365(5) 0.0470(6) 0.0255(4) -0.0105(4) 0.0130(3) -0.0055(4)
N2 0.0224(4) 0.0292(4) 0.0415(5) 0.0017(4) -0.0042(3) -0.0010(3)
O1 0.0642(7) 0.0858(8) 0.0220(4) -0.0160(5) 0.0019(4) 0.0223(6)
O2' 0.0355(11) 0.113(4) 0.0375(13) -0.0255(17) 0.0188(9) -0.0195(15)
O2 0.0314(8) 0.0642(16) 0.0365(9) -0.0146(9) 0.0127(6) 0.0071(8)
O3 0.0333(4) 0.0581(6) 0.0441(5) 0.0005(4) -0.0157(4) -0.0028(4)
O4 0.0231(4) 0.0503(5) 0.0587(6) -0.0087(5) 0.0031(4) 0.0050(4)
O5 0.0201(3) 0.0455(5) 0.0353(4) -0.0002(3) -0.0046(3) -0.0002(3)
O6 0.0271(4) 0.0586(6) 0.0734(7) 0.0019(6) -0.0035(4) 0.0133(4)
Cl1 0.03823(13) 0.03998(15) 0.01951(10) 0.00024(9) -0.00426(8) 0.00545(10)
Cl2 0.02159(10) 0.03960(14) 0.03110(12) -0.00151(9) 0.00818(8) -0.00335(9)

loop_
_atom_type_symbol
_atom_type_description
_atom_type_scat_dispersion_real
_atom_type_scat_dispersion_imag
_atom_type_scat_source
C C 0.0033 0.0016 'International Tables Vol C Tables 4.2.6.8 and 6.1.1.4'
H H 0.0000 0.0000 'International Tables Vol C Tables 4.2.6.8 and 6.1.1.4'
N N 0.0061 0.0033 'International Tables Vol C Tables 4.2.6.8 and 6.1.1.4'
O O 0.0106 0.0060 'International Tables Vol C Tables 4.2.6.8 and 6.1.1.4'
Cl Cl 0.1484 0.1585 'International Tables Vol C Tables 4.2.6.8 and 6.1.1.4'

loop_
_geom_angle_atom_site_label_1
_geom_angle_atom_site_label_2
_geom_angle_atom_site_label_3
_geom_angle
C2 C1 C6 115.58(8)
C2 C1 C7 125.05(8)
C6 C1 C7 119.32(8)
C3 C2 C1 123.31(8)
C3 C2 N1 114.97(8)
C1 C2 N1 121.71(8)
C4 C3 C2 117.79(8)
C4 C3 H3 121.1
C2 C3 H3 121.1
C3 C4 C5 121.90(9)
C3 C4 N2 118.77(9)
C5 C4 N2 119.29(9)
C6 C5 C4 118.80(8)
C6 C5 H7 120.6
C4 C5 H7 120.6
C5 C6 C1 122.55(8)
C5 C6 H6 118.7
C1 C6 H6 118.7
C8 C7 C1 123.14(8)
C8 C7 H45 118.4
C1 C7 H45 118.4
C7 C8 C9 125.87(8)
C7 C8 H5 117.1
C9 C8 H5 117.1
C10 C9 C14 118.18(8)
C10 C9 C8 118.40(8)
C14 C9 C8 123.41(8)
C11 C10 C9 120.67(8)
C11 C10 H4 119.7
C9 C10 H4 119.7
C10 C11 C12 122.11(8)
C10 C11 Cl1 119.32(7)
C12 C11 Cl1 118.56(7)
O5 C12 C11 118.20(9)
O5 C12 C13 125.38(9)
C11 C12 C13 116.40(8)
C14 C13 C12 122.39(8)
C14 C13 Cl2 119.36(7)
C12 C13 Cl2 118.25(7)
C13 C14 C9 120.24(8)
C13 C14 H14 119.9
C9 C14 H14 119.9
C16 C15 H8 109.5
C16 C15 H11 109.5
H8 C15 H11 109.5
C16 C15 H12 109.5
H8 C15 H12 109.5
H11 C15 H12 109.5
O6 C16 C15 122.24(13)
O6 C16 C17 119.93(13)
C15 C16 C17 117.83(12)
C16 C17 H9 109.5
C16 C17 H10 109.5
H9 C17 H10 109.5
C16 C17 H13 109.5
H9 C17 H13 109.5
H10 C17 H13 109.5
O1 N1 O2' 114.08(15)
O1 N1 O2 120.00(12)
O2' N1 O2 51.0(2)
O1 N1 C2 119.77(10)
O2' N1 C2 117.96(15)
O2 N1 C2 115.50(11)
O3 N2 O4 124.32(10)
O3 N2 C4 118.10(10)
O4 N2 C4 117.56(9)
O2 O2' N1 68.6(2)
O2' O2 N1 60.36(17)
C12 O5 H1 120.5

loop_
_geom_bond_atom_site_label_1
_geom_bond_atom_site_label_2
_geom_bond_distance
C1 C2 1.4064(12)
C1 C6 1.4086(12)
C1 C7 1.4656(12)
C2 C3 1.3895(13)
C2 N1 1.4684(12)
C3 C4 1.3771(13)
C3 H3 0.9500
C4 C5 1.3885(13)
C4 N2 1.4666(13)
C5 C6 1.3776(13)
C5 H7 0.9500
C6 H6 0.9500
C7 C8 1.3379(13)
C7 H45 0.9500
C8 C9 1.4600(12)
C8 H5 0.9500
C9 C10 1.3996(12)
C9 C14 1.4023(12)
C10 C11 1.3821(12)
C10 H4 0.9500
C11 C12 1.3995(13)
C11 Cl1 1.7335(9)
C12 O5 1.3380(11)
C12 C13 1.4036(13)
C13 C14 1.3818(12)
C13 Cl2 1.7344(9)
C14 H14 0.9500
C15 C16 1.480(2)
C15 H8 0.9800
C15 H11 0.9800
C15 H12 0.9800
C16 O6 1.2153(15)
C16 C17 1.4884(18)
C17 H9 0.9800
C17 H10 0.9800
C17 H13 0.9800
N1 O1 1.1915(14)
N1 O2' 1.224(3)
N1 O2 1.311(2)
N2 O3 1.2211(14)
N2 O4 1.2252(14)
O2' O2 1.095(4)
O5 H1 0.7891

loop_
_geom_hbond_atom_site_label_D
_geom_hbond_atom_site_label_H
_geom_hbond_atom_site_label_A
_geom_hbond_distance_DH
_geom_hbond_distance_HA
_geom_hbond_distance_DA
_geom_hbond_angle_DHA
_geom_hbond_site_symmetry_A
O5 H1 O6 0.79 1.89 2.6394(14) 158 4_676

loop_
_geom_torsion_atom_site_label_1
_geom_torsion_atom_site_label_2
_geom_torsion_atom_site_label_3
_geom_torsion_atom_site_label_4
_geom_torsion
C6 C1 C2 C3 2.01(13)
C7 C1 C2 C3 -175.36(9)
C6 C1 C2 N1 -177.64(9)
C7 C1 C2 N1 4.99(15)
C1 C2 C3 C4 -0.12(14)
N1 C2 C3 C4 179.55(9)
C2 C3 C4 C5 -2.09(14)
C2 C3 C4 N2 175.43(8)
C3 C4 C5 C6 2.25(15)
N2 C4 C5 C6 -175.25(9)
C4 C5 C6 C1 -0.18(15)
C2 C1 C6 C5 -1.84(14)
C7 C1 C6 C5 175.68(9)
C2 C1 C7 C8 -153.64(10)
C6 C1 C7 C8 29.09(14)
C1 C7 C8 C9 -178.71(9)
C7 C8 C9 C10 -171.77(10)
C7 C8 C9 C14 7.13(16)
C14 C9 C10 C11 -0.69(14)
C8 C9 C10 C11 178.27(9)
C9 C10 C11 C12 0.19(15)
C9 C10 C11 Cl1 -178.23(7)
C10 C11 C12 O5 -178.22(9)
Cl1 C11 C12 O5 0.20(12)
C10 C11 C12 C13 0.29(14)
Cl1 C11 C12 C13 178.71(7)
O5 C12 C13 C14 178.13(9)
C11 C12 C13 C14 -0.26(14)
O5 C12 C13 Cl2 -0.62(13)
C11 C12 C13 Cl2 -179.01(7)
C12 C13 C14 C9 -0.24(14)
Cl2 C13 C14 C9 178.49(7)
C10 C9 C14 C13 0.71(14)
C8 C9 C14 C13 -178.19(9)
C3 C2 N1 O1 -0.97(16)
C1 C2 N1 O1 178.70(12)
C3 C2 N1 O2' 145.7(3)
C1 C2 N1 O2' -34.6(3)
C3 C2 N1 O2 -156.63(16)
C1 C2 N1 O2 23.05(19)
C3 C4 N2 O3 0.55(15)
C5 C4 N2 O3 178.13(10)
C3 C4 N2 O4 -178.06(10)
C5 C4 N2 O4 -0.48(15)
O1 N1 O2' O2 -110.06(18)
C2 N1 O2' O2 101.4(2)
O1 N1 O2 O2' 98.0(2)
C2 N1 O2 O2' -106.41(19)
